data_7037673
loop_
_publ_author_name
'Hu, Yang-Yang'
'Zhang, Ting-Ting'
'Zhang, Xiao'
'Zhao, De-Chuan'
'Cui, Xiao-Bing'
'Huo, Qi-Sheng'
'Xu, Ji-Qing'

_publ_section_title
;
 New organic-inorganic hybrid compounds constructed from polyoxometalates
 and transition metal mixed-organic-ligand complexes.
;
_journal_issue 6
_journal_name_full 'Dalton transactions (Cambridge, England : 2003)'
_journal_page_first 2562
_journal_page_last 2573
_journal_paper_doi 10.1039/c5dt04413h
_journal_volume 45
_journal_year 2016
_chemical_formula_sum 'C52 H40 Cl2 Cu4 Ge N10 O46 W12'
_chemical_formula_weight 4144.79
_space_group_crystal_system monoclinic
_space_group_IT_number 14
_space_group_name_Hall '-P 2ybc'
_space_group_name_H-M_alt 'P 1 21/c 1'
_symmetry_space_group_name_Hall '-P 2ybc'
_symmetry_space_group_name_H-M 'P 1 21/c 1'
_atom_sites_solution_hydrogens geom
_audit_creation_method SHELXL-2014/7
_audit_update_record
;
2015-12-07 deposited with the CCDC.
2015-12-15 downloaded from the CCDC.
;
_cell_angle_alpha 90
_cell_angle_beta 128.069(3)
_cell_angle_gamma 90
_cell_formula_units_Z 2
_cell_length_a 15.1378(9)
_cell_length_b 13.5053(8)
_cell_length_c 23.9776(11)
_cell_measurement_reflns_used 8933
_cell_measurement_temperature 296(2)
_cell_measurement_theta_max 28.2080
_cell_measurement_theta_min 3.2330
_cell_volume 3859.2(4)
_computing_cell_refinement 'CrysAlisPro 1.171.38.41 (Rigaku OD, 2015)'
_computing_data_collection 'CrysAlisPro 1.171.38.41 (Rigaku OD, 2015)'
_computing_data_reduction 'CrysAlisPro 1.171.38.41 (Rigaku OD, 2015)'
_computing_molecular_graphics 'Diamond 3.2'
_computing_publication_material 'SHELXL-2014/7 (Sheldrick, 2014)'
_computing_structure_refinement 'SHELXL-2014/7 (Sheldrick, 2014)'
_computing_structure_solution 'SHELXL-2014/7 (Sheldrick, 2014)'
_diffrn_ambient_temperature 296(2)
_diffrn_measured_fraction_theta_full 0.999
_diffrn_measured_fraction_theta_max 0.999
_diffrn_measurement_device_type 'SuperNova, Dual, Cu at zero, Eos'
_diffrn_radiation_type MoK\a
_diffrn_radiation_wavelength 0.71073
_diffrn_reflns_av_R_equivalents 0.0440
_diffrn_reflns_av_unetI/netI 0.0506
_diffrn_reflns_laue_measured_fraction_full 0.999
_diffrn_reflns_laue_measured_fraction_max 0.999
_diffrn_reflns_limit_h_max 18
_diffrn_reflns_limit_h_min -11
_diffrn_reflns_limit_k_max 16
_diffrn_reflns_limit_k_min -15
_diffrn_reflns_limit_l_max 28
_diffrn_reflns_limit_l_min -28
_diffrn_reflns_number 19015
_diffrn_reflns_point_group_measured_fraction_full 0.999
_diffrn_reflns_point_group_measured_fraction_max 0.999
_diffrn_reflns_theta_full 25.242
_diffrn_reflns_theta_max 25.349
_diffrn_reflns_theta_min 2.939
_exptl_absorpt_coefficient_mu 19.433
_exptl_absorpt_correction_T_max 0.098
_exptl_absorpt_correction_T_min 0.043
_exptl_absorpt_correction_type analytical
_exptl_absorpt_process_details
;
CrysAlisPro 1.171.38.41 (Rigaku Oxford Diffraction, 2015)
Analytical numeric absorption correction using a multifaceted crystal
            model based on expressions derived by R.C. Clark & J.S. Reid.
(Clark, R. C. & Reid, J. S. (1995). Acta Cryst. A51, 887-897)
Empirical absorption correction using spherical harmonics,
 implemented in SCALE3 ABSPACK scaling algorithm.
;
_exptl_crystal_colour blue
_exptl_crystal_density_diffrn 3.567
_exptl_crystal_description block
_exptl_crystal_F_000 3720
_exptl_crystal_size_max 0.340
_exptl_crystal_size_mid 0.250
_exptl_crystal_size_min 0.200
_refine_diff_density_max 3.271
_refine_diff_density_min -2.801
_refine_diff_density_rms 0.463
_refine_ls_extinction_method none
_refine_ls_goodness_of_fit_ref 1.056
_refine_ls_hydrogen_treatment constr
_refine_ls_matrix_type full
_refine_ls_number_parameters 592
_refine_ls_number_reflns 7059
_refine_ls_number_restraints 702
_refine_ls_restrained_S_all 1.008
_refine_ls_R_factor_all 0.1101
_refine_ls_R_factor_gt 0.1040
_refine_ls_shift/su_max 0.000
_refine_ls_shift/su_mean 0.000
_refine_ls_structure_factor_coef Fsqd
_refine_ls_weighting_details 'w=1/[\s^2^(Fo^2^)+1294.9978P] where P=(Fo^2^+2Fc^2^)/3'
_refine_ls_weighting_scheme calc
_refine_ls_wR_factor_gt 0.2274
_refine_ls_wR_factor_ref 0.2306
_reflns_Friedel_coverage 0.000
_reflns_number_gt 6455
_reflns_number_total 7059
_reflns_threshold_expression 'I > 2\s(I)'
_cod_data_source_file c5dt04413h2.cif
_cod_data_source_block shelx_4
_cod_depositor_comments 'Adding full bibliography for 7037670--7037674.cif.'
_cod_database_code 7037673
_shelx_shelxl_version_number 2014/7
_shelx_space_group_comment
;
The symmetry employed for this shelxl refinement is uniquely defined
by the following loop, which should always be used as a source of
symmetry information in preference to the above space-group names.
They are only intended as comments.
;
_shelx_estimated_absorpt_t_min 0.058
_shelx_estimated_absorpt_t_max 0.112
_exptl_absorpt_special_details
;
 R(int) was 0.0478 before and 0.0456 after correction.
;

loop_
_space_group_symop_operation_xyz
'x, y, z'
'-x, y+1/2, -z+1/2'
'-x, -y, -z'
'x, -y-1/2, z-1/2'

loop_
_atom_site_label
_atom_site_type_symbol
_atom_site_fract_x
_atom_site_fract_y
_atom_site_fract_z
_atom_site_U_iso_or_equiv
_atom_site_adp_type
_atom_site_occupancy
_atom_site_site_symmetry_order
_atom_site_calc_flag
_atom_site_refinement_flags_posn
_atom_site_refinement_flags_adp
_atom_site_refinement_flags_occupancy
W1 W 0.71360(12) -0.16093(11) 0.03740(7) 0.0281(3) Uani 1 1 d . . .
W2 W 0.46148(14) -0.13983(11) -0.13766(8) 0.0346(4) Uani 1 1 d . . .
W4 W 0.49505(15) 0.12069(12) -0.13311(8) 0.0382(4) Uani 1 1 d . . .
W5 W 0.75545(12) -0.01768(10) 0.17519(7) 0.0291(3) Uani 1 1 d . . .
W7 W 0.46246(14) -0.26084(10) -0.00645(8) 0.0366(4) Uani 1 1 d . . .
W8 W 0.74896(12) 0.09949(11) 0.04060(8) 0.0314(4) Uani 1 1 d . . .
Ge1 Ge 0.5000 0.0000 0.0000 0.0245(10) Uani 1 2 d S . P
Cu1 Cu 0.8724(4) 0.2977(4) -0.0226(2) 0.0390(11) Uani 1 1 d . . .
Cu2 Cu 0.9309(4) -0.3878(3) 0.1233(2) 0.0351(10) Uani 1 1 d . . .
Cl1 Cl 0.9521(11) 0.3976(7) -0.0959(6) 0.050(3) Uani 1 1 d . . .
O1 O 0.528(5) -0.113(5) -0.022(3) 0.057(5) Uani 0.5 1 d . U P
O2 O 0.559(5) 0.096(5) -0.018(3) 0.056(5) Uani 0.5 1 d . U P
O3 O 0.641(5) -0.020(5) 0.050(3) 0.055(6) Uani 0.5 1 d . U P
O4 O 0.437(5) 0.001(5) -0.089(3) 0.058(5) Uani 0.5 1 d . U P
O8 O 0.494(3) 0.229(3) -0.0846(18) 0.069(6) Uani 1 1 d . U .
O10 O 0.768(3) -0.126(2) 0.1295(17) 0.057(5) Uani 1 1 d . U .
O11 O 0.322(3) -0.205(3) -0.0480(18) 0.061(5) Uani 1 1 d . U .
O14 O 0.498(3) -0.013(3) -0.1575(19) 0.066(5) Uani 1 1 d . U .
O17 O 0.613(3) -0.169(3) -0.0655(18) 0.064(4) Uani 1 1 d . U .
O18 O 0.432(3) -0.243(3) -0.0962(17) 0.061(5) Uani 1 1 d . U .
O19 O 0.648(3) 0.107(3) -0.0593(18) 0.066(5) Uani 1 1 d . U .
O20 O 0.320(3) -0.092(3) -0.1779(19) 0.064(5) Uani 1 1 d . U .
O21 O 0.862(2) 0.149(2) 0.0569(15) 0.048(6) Uani 1 1 d . U .
O23 O 0.333(3) 0.105(3) -0.1885(19) 0.067(6) Uani 1 1 d . U .
O24 O 0.495(2) 0.177(2) -0.1942(15) 0.044(6) Uani 1 1 d . U .
O25 O 0.877(3) -0.027(2) 0.2564(17) 0.056(7) Uani 1 1 d . U .
O26 O 0.765(3) -0.033(2) 0.0269(16) 0.053(5) Uani 1 1 d . U .
O27 O 0.618(3) -0.253(3) 0.0360(17) 0.062(5) Uani 1 1 d . U .
O29 O 0.438(2) -0.3829(19) -0.0096(15) 0.042(6) Uani 1 1 d . U .
O30 O 0.807(3) 0.545(2) 0.0386(16) 0.060(8) Uani 1 1 d . U .
O31 O 0.867(2) 0.404(2) 0.0274(14) 0.045(6) Uani 1 1 d . U .
O32 O 0.716(2) 0.320(2) -0.1048(16) 0.049(6) Uani 1 1 d . U .
O33 O 0.444(2) -0.207(2) -0.2043(15) 0.048(6) Uani 1 1 d . U .
O34 O 0.818(3) -0.233(2) 0.0558(15) 0.045(6) Uani 1 1 d . U .
O50 O 0.793(3) 0.069(2) 0.1326(17) 0.056(5) Uani 1 1 d . U .
N1 N 1.036(2) 0.282(2) 0.0492(16) 0.030(7) Uani 1 1 d . . .
N2 N 0.884(2) 0.178(2) -0.0647(14) 0.028(6) Uani 1 1 d . . .
N3 N 1.026(2) -0.300(2) 0.2067(15) 0.032(7) Uani 1 1 d . . .
N4 N 0.840(2) -0.391(2) 0.1578(16) 0.032(7) Uani 1 1 d . . .
C1 C 1.109(3) 0.338(4) 0.1032(19) 0.049(12) Uani 1 1 d . . .
H1 H 1.0828 0.3912 0.1136 0.059 Uiso 1 1 calc R U .
C2 C 1.216(4) 0.323(3) 0.143(2) 0.047(10) Uani 1 1 d . . .
H2 H 1.2639 0.3695 0.1772 0.056 Uiso 1 1 calc R U .
C3 C 1.259(3) 0.242(4) 0.136(2) 0.048(11) Uani 1 1 d . . .
H3 H 1.3355 0.2280 0.1682 0.058 Uiso 1 1 calc R U .
C4 C 1.187(3) 0.181(3) 0.078(2) 0.045(10) Uani 1 1 d . U .
H4 H 1.2165 0.1268 0.0701 0.055 Uiso 1 1 calc R U .
C5 C 1.073(3) 0.197(3) 0.031(2) 0.034(8) Uani 1 1 d . U .
C6 C 0.988(3) 0.149(2) -0.0295(17) 0.026(7) Uani 1 1 d . U .
C7 C 1.007(4) 0.061(3) -0.056(2) 0.049(10) Uani 1 1 d . U .
H7 H 1.0781 0.0334 -0.0284 0.059 Uiso 1 1 calc R U .
C8 C 0.928(3) 0.021(3) -0.115(2) 0.045(10) Uani 1 1 d . U .
H8 H 0.9446 -0.0299 -0.1333 0.054 Uiso 1 1 calc R U .
C9 C 0.820(4) 0.054(3) -0.151(2) 0.047(10) Uani 1 1 d . . .
H9 H 0.7602 0.0220 -0.1914 0.056 Uiso 1 1 calc R U .
C10 C 0.802(3) 0.137(3) -0.124(2) 0.037(9) Uani 1 1 d . U .
H10 H 0.7302 0.1631 -0.1493 0.045 Uiso 1 1 calc R U .
C11 C 1.121(4) -0.257(4) 0.231(2) 0.055(12) Uani 1 1 d . . .
H11 H 1.1515 -0.2719 0.2084 0.066 Uiso 1 1 calc R U .
C12 C 1.178(3) -0.194(3) 0.285(2) 0.042(9) Uani 1 1 d . U .
H12 H 1.2421 -0.1630 0.2962 0.050 Uiso 1 1 calc R U .
C13 C 1.141(4) -0.175(3) 0.321(2) 0.051(11) Uani 1 1 d . U .
H13 H 1.1841 -0.1358 0.3613 0.061 Uiso 1 1 calc R U .
C14 C 1.044(4) -0.213(3) 0.302(2) 0.046(10) Uani 1 1 d . U .
H14 H 1.0168 -0.1943 0.3257 0.055 Uiso 1 1 calc R U .
C15 C 0.980(3) -0.283(3) 0.2414(19) 0.033(8) Uani 1 1 d . U .
C16 C 0.881(3) -0.330(3) 0.217(2) 0.038(9) Uani 1 1 d . U .
C17 C 0.818(5) -0.316(4) 0.241(3) 0.069(16) Uani 1 1 d . . .
H17 H 0.8429 -0.2750 0.2790 0.083 Uiso 1 1 calc R U .
C18 C 0.718(4) -0.366(4) 0.206(3) 0.063(14) Uani 1 1 d . . .
H18 H 0.6746 -0.3572 0.2207 0.076 Uiso 1 1 calc R U .
C19 C 0.680(4) -0.425(3) 0.153(2) 0.047(10) Uani 1 1 d . U .
H19 H 0.6133 -0.4598 0.1313 0.057 Uiso 1 1 calc R U .
C20 C 0.745(3) -0.436(3) 0.128(2) 0.038(9) Uani 1 1 d . . .
H20 H 0.7172 -0.4760 0.0890 0.046 Uiso 1 1 calc R U .
C22 C 0.622(3) 0.553(3) -0.099(2) 0.041(9) Uani 1 1 d . U .
H22 H 0.6397 0.6074 -0.0696 0.049 Uiso 1 1 calc R U .
C23 C 0.526(4) 0.559(3) -0.167(3) 0.057(13) Uani 1 1 d . . .
H23 H 0.4791 0.6132 -0.1821 0.069 Uiso 1 1 calc R U .
C24 C 0.500(3) 0.482(3) -0.214(2) 0.043(9) Uani 1 1 d . U .
N5 N 0.569(3) 0.400(2) -0.1871(17) 0.038(7) Uani 1 1 d . U .
C26 C 0.668(3) 0.393(3) -0.1175(19) 0.031(8) Uani 1 1 d . U .
C27 C 0.692(3) 0.474(3) -0.0700(19) 0.030(8) Uani 1 1 d . . .
C28 C 0.794(3) 0.476(3) 0.003(2) 0.031(8) Uani 1 1 d . . .

loop_
_atom_site_aniso_label
_atom_site_aniso_U_11
_atom_site_aniso_U_22
_atom_site_aniso_U_33
_atom_site_aniso_U_23
_atom_site_aniso_U_13
_atom_site_aniso_U_12
W1 0.0308(7) 0.0276(7) 0.0270(7) 0.0082(6) 0.0184(6) 0.0089(6)
W2 0.0523(9) 0.0310(8) 0.0341(8) -0.0116(6) 0.0335(8) -0.0092(7)
W4 0.0621(10) 0.0335(8) 0.0356(8) 0.0161(7) 0.0384(8) 0.0169(8)
W5 0.0283(7) 0.0246(7) 0.0237(7) 0.0033(6) 0.0107(6) 0.0031(6)
W7 0.0503(9) 0.0164(7) 0.0234(7) 0.0019(6) 0.0128(7) -0.0012(6)
W8 0.0280(7) 0.0344(8) 0.0306(8) -0.0064(6) 0.0174(6) -0.0020(6)
Ge1 0.031(3) 0.023(2) 0.021(2) 0.002(2) 0.017(2) 0.004(2)
Cu1 0.032(2) 0.034(2) 0.033(2) -0.013(2) 0.011(2) 0.001(2)
Cu2 0.044(3) 0.023(2) 0.032(2) -0.0078(18) 0.020(2) -0.0002(19)
Cl1 0.082(8) 0.032(5) 0.058(6) 0.002(5) 0.053(6) -0.005(5)
O1 0.059(5) 0.058(5) 0.057(5) 0.000(4) 0.037(4) 0.000(4)
O2 0.058(6) 0.057(6) 0.056(6) -0.002(4) 0.037(4) 0.002(4)
O3 0.061(7) 0.057(7) 0.054(7) 0.000(7) 0.039(6) 0.001(7)
O4 0.059(5) 0.059(5) 0.058(5) 0.000(4) 0.037(4) 0.001(4)
O8 0.065(9) 0.064(9) 0.058(9) -0.013(8) 0.028(8) 0.018(8)
O10 0.072(8) 0.056(8) 0.051(7) 0.003(7) 0.042(7) -0.006(7)
O11 0.062(6) 0.063(6) 0.059(6) -0.005(4) 0.037(4) 0.005(4)
O14 0.061(7) 0.057(7) 0.069(7) 0.001(6) 0.035(6) 0.003(6)
O17 0.063(5) 0.063(5) 0.061(5) 0.004(4) 0.036(4) -0.004(4)
O18 0.057(8) 0.070(8) 0.057(8) 0.010(7) 0.035(7) -0.010(7)
O19 0.066(6) 0.061(7) 0.057(6) -0.009(6) 0.031(5) 0.010(6)
O20 0.057(7) 0.062(8) 0.071(7) 0.001(7) 0.039(6) 0.004(7)
O21 0.059(13) 0.050(13) 0.044(12) -0.014(11) 0.037(10) -0.017(11)
O23 0.062(8) 0.058(8) 0.070(8) 0.001(8) 0.036(7) 0.006(8)
O24 0.049(12) 0.051(13) 0.047(12) 0.013(10) 0.036(10) 0.003(11)
O25 0.055(10) 0.044(10) 0.054(10) 0.003(8) 0.026(8) 0.006(8)
O26 0.066(7) 0.055(7) 0.051(6) 0.001(6) 0.042(5) -0.004(6)
O27 0.063(7) 0.065(7) 0.052(7) 0.009(7) 0.032(6) -0.009(7)
O29 0.047(13) 0.024(12) 0.049(13) 0.016(10) 0.027(11) 0.006(10)
O30 0.055(15) 0.048(15) 0.043(14) -0.026(12) 0.013(12) 0.004(12)
O31 0.049(11) 0.043(11) 0.035(10) -0.017(9) 0.022(9) 0.003(10)
O32 0.048(7) 0.048(7) 0.048(7) -0.004(5) 0.028(5) 0.004(5)
O33 0.055(13) 0.058(14) 0.044(12) -0.006(11) 0.038(10) -0.002(12)
O34 0.067(13) 0.050(13) 0.042(12) 0.010(11) 0.045(10) 0.015(11)
O50 0.073(8) 0.051(8) 0.050(8) -0.005(7) 0.040(6) -0.004(7)
N1 0.021(14) 0.029(16) 0.034(16) 0.015(13) 0.014(13) 0.010(12)
N2 0.034(15) 0.040(17) 0.023(14) 0.014(13) 0.024(13) 0.008(13)
N3 0.029(15) 0.018(14) 0.024(15) 0.002(12) 0.004(13) -0.006(12)
N4 0.037(16) 0.029(16) 0.035(17) 0.019(13) 0.025(15) 0.019(13)
C1 0.022(18) 0.10(4) 0.019(18) -0.01(2) 0.009(16) 0.00(2)
C2 0.05(3) 0.04(2) 0.04(2) 0.010(19) 0.03(2) -0.01(2)
C3 0.024(19) 0.06(3) 0.04(2) 0.01(2) 0.007(17) 0.004(19)
C4 0.045(11) 0.046(11) 0.047(11) 0.000(5) 0.029(7) 0.000(5)
C5 0.033(9) 0.035(9) 0.035(9) 0.002(5) 0.021(6) 0.001(5)
C6 0.027(8) 0.026(8) 0.024(8) -0.001(5) 0.015(6) -0.001(5)
C7 0.047(11) 0.050(12) 0.051(11) -0.001(5) 0.031(8) 0.002(5)
C8 0.045(11) 0.043(11) 0.046(11) 0.000(5) 0.028(7) 0.000(5)
C9 0.04(2) 0.03(2) 0.04(2) -0.006(19) 0.02(2) -0.006(18)
C10 0.037(10) 0.037(10) 0.038(10) -0.001(5) 0.023(7) 0.002(5)
C11 0.06(3) 0.06(3) 0.04(3) 0.01(2) 0.03(2) 0.02(2)
C12 0.040(10) 0.040(10) 0.042(10) 0.002(5) 0.024(7) -0.001(5)
C13 0.051(12) 0.049(12) 0.050(12) -0.002(5) 0.030(8) 0.001(5)
C14 0.047(11) 0.046(11) 0.044(11) -0.001(5) 0.028(7) 0.002(5)
C15 0.035(9) 0.032(9) 0.031(9) 0.003(5) 0.020(6) 0.000(5)
C16 0.039(10) 0.037(10) 0.037(10) 0.001(5) 0.023(7) 0.001(5)
C17 0.08(4) 0.06(3) 0.07(4) 0.04(3) 0.05(3) 0.05(3)
C18 0.04(3) 0.07(4) 0.07(3) 0.02(3) 0.03(3) 0.01(2)
C19 0.048(11) 0.047(11) 0.047(11) 0.004(5) 0.029(7) -0.001(5)
C20 0.04(2) 0.023(18) 0.05(2) -0.020(17) 0.026(19) -0.017(16)
C22 0.041(10) 0.042(10) 0.041(10) -0.002(5) 0.026(7) 0.002(5)
C23 0.04(2) 0.05(3) 0.08(4) 0.04(3) 0.04(3) 0.03(2)
C24 0.043(10) 0.045(11) 0.042(10) 0.002(5) 0.027(7) 0.000(5)
N5 0.040(8) 0.039(9) 0.035(8) -0.003(5) 0.024(6) 0.002(5)
C26 0.032(9) 0.029(9) 0.031(9) -0.001(5) 0.019(6) 0.001(5)
C27 0.020(16) 0.028(18) 0.035(19) -0.021(15) 0.014(15) -0.011(14)
C28 0.018(16) 0.023(17) 0.05(2) 0.002(16) 0.019(16) 0.003(13)

loop_
_atom_type_symbol
_atom_type_description
_atom_type_scat_dispersion_real
_atom_type_scat_dispersion_imag
_atom_type_scat_source
C C 0.0033 0.0016 'International Tables Vol C Tables 4.2.6.8 and 6.1.1.4'
H H 0.0000 0.0000 'International Tables Vol C Tables 4.2.6.8 and 6.1.1.4'
Cl Cl 0.1484 0.1585 'International Tables Vol C Tables 4.2.6.8 and 6.1.1.4'
Cu Cu 0.3201 1.2651 'International Tables Vol C Tables 4.2.6.8 and 6.1.1.4'
Ge Ge 0.1547 1.8001 'International Tables Vol C Tables 4.2.6.8 and 6.1.1.4'
N N 0.0061 0.0033 'International Tables Vol C Tables 4.2.6.8 and 6.1.1.4'
O O 0.0106 0.0060 'International Tables Vol C Tables 4.2.6.8 and 6.1.1.4'
W W -0.8490 6.8722 'International Tables Vol C Tables 4.2.6.8 and 6.1.1.4'

loop_
_geom_angle_atom_site_label_1
_geom_angle_atom_site_label_2
_geom_angle_atom_site_label_3
_geom_angle
_geom_angle_site_symmetry_1
_geom_angle_site_symmetry_3
O34 W1 O10 100.1(14) . .
O34 W1 O27 102.2(15) . .
O10 W1 O27 87.8(14) . .
O34 W1 O17 100.1(14) . .
O10 W1 O17 159.7(15) . .
O27 W1 O17 87.1(14) . .
O34 W1 O26 99.3(14) . .
O10 W1 O26 90.6(13) . .
O27 W1 O26 158.3(14) . .
O17 W1 O26 87.0(13) . .
O34 W1 O3 153.6(19) . .
O10 W1 O3 62.5(19) . .
O27 W1 O3 97.0(19) . .
O17 W1 O3 98.8(19) . .
O26 W1 O3 63.4(18) . .
O34 W1 O1 156.2(19) . .
O10 W1 O1 98.2(19) . .
O27 W1 O1 63.5(19) . .
O17 W1 O1 62.1(19) . .
O26 W1 O1 95.5(19) . .
O3 W1 O1 50(2) . .
O33 W2 O20 103.8(15) . .
O33 W2 O17 98.4(15) . .
O20 W2 O17 157.5(16) . .
O33 W2 O18 98.6(15) . .
O20 W2 O18 87.8(15) . .
O17 W2 O18 85.1(14) . .
O33 W2 O14 98.0(15) . .
O20 W2 O14 88.6(15) . .
O17 W2 O14 92.2(14) . .
O18 W2 O14 163.4(15) . .
O33 W2 O1 154.6(19) . .
O20 W2 O1 94.6(19) . .
O17 W2 O1 63.1(19) . .
O18 W2 O1 64.2(19) . .
O14 W2 O1 99.9(19) . .
O33 W2 O4 154.3(19) . .
O20 W2 O4 59.4(19) . .
O17 W2 O4 100.8(19) . .
O18 W2 O4 99.9(19) . .
O14 W2 O4 64.5(19) . .
O1 W2 O4 51(2) . .
O24 W4 O19 102.3(15) . .
O24 W4 O8 101.1(16) . .
O19 W4 O8 88.1(14) . .
O24 W4 O14 98.8(15) . .
O19 W4 O14 87.1(14) . .
O8 W4 O14 160.1(16) . .
O24 W4 O23 97.3(15) . .
O19 W4 O23 160.2(16) . .
O8 W4 O23 90.9(15) . .
O14 W4 O23 87.1(15) . .
O24 W4 O2 153.4(19) . .
O19 W4 O2 59.3(19) . .
O8 W4 O2 62(2) . .
O14 W4 O2 99(2) . .
O23 W4 O2 103.0(19) . .
O24 W4 O4 155.4(19) . .
O19 W4 O4 95(2) . .
O8 W4 O4 96(2) . .
O14 W4 O4 64.9(19) . .
O23 W4 O4 65.0(19) . .
O2 W4 O4 51(2) . .
O25 W5 O50 101.6(15) . .
O25 W5 O20 106.0(15) . 3_655
O50 W5 O20 85.7(15) . 3_655
O25 W5 O10 100.5(15) . .
O50 W5 O10 89.8(13) . .
O20 W5 O10 153.5(15) 3_655 .
O25 W5 O23 97.7(15) . 3_655
O50 W5 O23 160.7(15) . 3_655
O20 W5 O23 88.6(14) 3_655 3_655
O10 W5 O23 87.2(14) . 3_655
O25 W5 O4 157(2) . 3_655
O50 W5 O4 95.3(19) . 3_655
O20 W5 O4 59.8(19) 3_655 3_655
O10 W5 O4 94.8(19) . 3_655
O23 W5 O4 65.9(19) 3_655 3_655
O25 W5 O3 154.2(19) . .
O50 W5 O3 63.0(18) . .
O20 W5 O3 93.9(19) 3_655 .
O10 W5 O3 61.1(18) . .
O23 W5 O3 99.1(19) 3_655 .
O4 W5 O3 49(2) 3_655 .
O29 W7 O11 102.9(14) . .
O29 W7 O8 100.6(15) . 3_655
O11 W7 O8 89.9(14) . 3_655
O29 W7 O27 104.1(14) . .
O11 W7 O27 153.0(15) . .
O8 W7 O27 86.2(15) 3_655 .
O29 W7 O18 100.3(14) . .
O11 W7 O18 86.7(14) . .
O8 W7 O18 159.0(16) 3_655 .
O27 W7 O18 87.5(14) . .
O29 W7 O1 157.6(19) . .
O11 W7 O1 91.5(19) . .
O8 W7 O1 96(2) 3_655 .
O27 W7 O1 62.4(18) . .
O18 W7 O1 63.1(19) . .
O29 W7 O2 150.2(18) . 3_655
O11 W7 O2 57.9(18) . 3_655
O8 W7 O2 60.3(19) 3_655 3_655
O27 W7 O2 97.5(19) . 3_655
O18 W7 O2 100.9(19) . 3_655
O1 W7 O2 52(2) . 3_655
O21 W8 O26 101.8(14) . .
O21 W8 O11 104.2(15) . 3_655
O26 W8 O11 154.0(14) . 3_655
O21 W8 O19 101.0(15) . .
O26 W8 O19 85.6(14) . .
O11 W8 O19 90.7(14) 3_655 .
O21 W8 O50 103.9(14) . .
O26 W8 O50 90.3(13) . .
O11 W8 O50 82.3(14) 3_655 .
O19 W8 O50 155.1(15) . .
O21 W8 O2 152(2) . .
O26 W8 O2 96.9(19) . .
O11 W8 O2 59.6(19) 3_655 .
O19 W8 O2 59.3(19) . .
O50 W8 O2 97.0(19) . .
O21 W8 O3 156.6(19) . .
O26 W8 O3 62.6(17) . .
O11 W8 O3 92.2(18) 3_655 .
O19 W8 O3 95.3(19) . .
O50 W8 O3 61.3(18) . .
O2 W8 O3 52(2) . .
O3 Ge1 O3 180.0 3_655 .
O3 Ge1 O4 112(3) 3_655 3_655
O3 Ge1 O4 68(3) . 3_655
O3 Ge1 O4 68(3) 3_655 .
O3 Ge1 O4 112(3) . .
O4 Ge1 O4 180.0 3_655 .
O3 Ge1 O1 111(3) 3_655 .
O3 Ge1 O1 69(3) . .
O4 Ge1 O1 109(3) 3_655 .
O4 Ge1 O1 71(3) . .
O3 Ge1 O1 69(3) 3_655 3_655
O3 Ge1 O1 111(3) . 3_655
O4 Ge1 O1 71(3) 3_655 3_655
O4 Ge1 O1 109(3) . 3_655
O1 Ge1 O1 180.0 . 3_655
O3 Ge1 O2 108(3) 3_655 .
O3 Ge1 O2 72(3) . .
O4 Ge1 O2 110(3) 3_655 .
O4 Ge1 O2 70(3) . .
O1 Ge1 O2 108(3) . .
O1 Ge1 O2 72(3) 3_655 .
O3 Ge1 O2 72(3) 3_655 3_655
O3 Ge1 O2 108(3) . 3_655
O4 Ge1 O2 70(3) 3_655 3_655
O4 Ge1 O2 110(3) . 3_655
O1 Ge1 O2 72(3) . 3_655
O1 Ge1 O2 108(3) 3_655 3_655
O2 Ge1 O2 180.0 . 3_655
O31 Cu1 O32 91.2(12) . .
O31 Cu1 N2 173.1(12) . .
O32 Cu1 N2 92.6(12) . .
O31 Cu1 N1 93.0(12) . .
O32 Cu1 N1 170.1(13) . .
N2 Cu1 N1 84.2(12) . .
O30 Cu2 N3 165.4(13) 1_545 .
O30 Cu2 N4 87.6(14) 1_545 .
N3 Cu2 N4 81.2(13) . .
O30 Cu2 Cl1 95.4(11) 1_545 3_755
N3 Cu2 Cl1 96.9(10) . 3_755
N4 Cu2 Cl1 172.7(9) . 3_755
Ge1 O1 W2 120(3) . .
Ge1 O1 W1 119(3) . .
W2 O1 W1 99(2) . .
Ge1 O1 W7 119(3) . .
W2 O1 W7 98(2) . .
W1 O1 W7 98(2) . .
Ge1 O2 W8 119(3) . .
Ge1 O2 W4 120(3) . .
W8 O2 W4 100(2) . .
Ge1 O2 W7 117(3) . 3_655
W8 O2 W7 98(2) . 3_655
W4 O2 W7 98(2) . 3_655
Ge1 O3 W1 122(3) . .
Ge1 O3 W5 121(3) . .
W1 O3 W5 98(2) . .
Ge1 O3 W8 117(3) . .
W1 O3 W8 98(2) . .
W5 O3 W8 96(2) . .
Ge1 O4 W5 122(3) . 3_655
Ge1 O4 W2 118(3) . .
W5 O4 W2 98(2) 3_655 .
Ge1 O4 W4 119(3) . .
W5 O4 W4 98(2) 3_655 .
W2 O4 W4 97(2) . .
W4 O8 W7 139(2) . 3_655
W1 O10 W5 137.6(18) . .
W7 O11 W8 143(2) . 3_655
W4 O14 W2 134(2) . .
W2 O17 W1 135(2) . .
W7 O18 W2 134.5(19) . .
W4 O19 W8 141(2) . .
W2 O20 W5 142(2) . 3_655
W4 O23 W5 130.7(19) . 3_655
W8 O26 W1 135.9(16) . .
W1 O27 W7 136.4(19) . .
C28 O30 Cu2 138(3) . 1_565
C28 O31 Cu1 129(2) . .
C26 O32 Cu1 125(3) . .
W5 O50 W8 139.5(18) . .
C1 N1 C5 121(3) . .
C1 N1 Cu1 130(3) . .
C5 N1 Cu1 109(2) . .
C10 N2 C6 122(3) . .
C10 N2 Cu1 126(3) . .
C6 N2 Cu1 112(2) . .
C11 N3 C15 118(3) . .
C11 N3 Cu2 129(3) . .
C15 N3 Cu2 113(2) . .
C20 N4 C16 118(3) . .
C20 N4 Cu2 127(3) . .
C16 N4 Cu2 115(2) . .
C2 C1 N1 123(4) . .
C2 C1 H1 118.4 . .
N1 C1 H1 118.4 . .
C1 C2 C3 122(5) . .
C1 C2 H2 119.1 . .
C3 C2 H2 119.1 . .
C2 C3 C4 118(4) . .
C2 C3 H3 121.2 . .
C4 C3 H3 121.2 . .
C5 C4 C3 123(4) . .
C5 C4 H4 118.7 . .
C3 C4 H4 118.7 . .
C6 C5 C4 133(4) . .
C6 C5 N1 114(3) . .
C4 C5 N1 113(3) . .
N2 C6 C5 121(3) . .
N2 C6 C7 117(3) . .
C5 C6 C7 122(3) . .
C8 C7 C6 122(4) . .
C8 C7 H7 119.0 . .
C6 C7 H7 119.0 . .
C7 C8 C9 119(4) . .
C7 C8 H8 120.3 . .
C9 C8 H8 120.3 . .
C8 C9 C10 118(4) . .
C8 C9 H9 121.2 . .
C10 C9 H9 121.2 . .
N2 C10 C9 122(4) . .
N2 C10 H10 119.2 . .
C9 C10 H10 119.2 . .
N3 C11 C12 127(4) . .
N3 C11 H11 116.6 . .
C12 C11 H11 116.6 . .
C13 C12 C11 119(4) . .
C13 C12 H12 120.7 . .
C11 C12 H12 120.7 . .
C12 C13 C14 121(5) . .
C12 C13 H13 119.4 . .
C14 C13 H13 119.4 . .
C13 C14 C15 120(4) . .
C13 C14 H14 119.9 . .
C15 C14 H14 119.9 . .
C16 C15 N3 119(3) . .
C16 C15 C14 127(4) . .
N3 C15 C14 115(3) . .
C15 C16 C17 127(4) . .
C15 C16 N4 112(3) . .
C17 C16 N4 121(4) . .
C18 C17 C16 117(5) . .
C18 C17 H17 121.4 . .
C16 C17 H17 121.4 . .
C19 C18 C17 124(5) . .
C19 C18 H18 118.1 . .
C17 C18 H18 118.1 . .
C18 C19 C20 118(4) . .
C18 C19 H19 121.1 . .
C20 C19 H19 121.1 . .
N4 C20 C19 123(4) . .
N4 C20 H20 118.6 . .
C19 C20 H20 118.6 . .
C27 C22 C23 125(4) . .
C27 C22 H22 117.5 . .
C23 C22 H22 117.5 . .
C22 C23 C24 119(4) . .
C22 C23 H23 120.3 . .
C24 C23 H23 120.3 . .
N5 C24 C23 118(4) . .
C24 N5 C26 124(3) . .
O32 C26 N5 114(3) . .
O32 C26 C27 129(4) . .
N5 C26 C27 117(3) . .
C22 C27 C28 121(3) . .
C22 C27 C26 117(3) . .
C28 C27 C26 121(3) . .
O30 C28 O31 122(3) . .
O30 C28 C27 117(3) . .
O31 C28 C27 121(3) . .

loop_
_geom_bond_atom_site_label_1
_geom_bond_atom_site_label_2
_geom_bond_distance
_geom_bond_site_symmetry_2
W1 O34 1.67(3) .
W1 O10 1.88(3) .
W1 O27 1.90(3) .
W1 O17 1.94(3) .
W1 O26 1.97(3) .
W1 O3 2.31(6) .
W1 O1 2.32(6) .
W2 O33 1.71(3) .
W2 O20 1.84(3) .
W2 O17 1.88(3) .
W2 O18 1.92(3) .
W2 O14 1.95(4) .
W2 O1 2.31(6) .
W2 O4 2.37(7) .
W4 O24 1.65(3) .
W4 O19 1.86(3) .
W4 O8 1.88(3) .
W4 O14 1.91(4) .
W4 O23 1.95(3) .
W4 O2 2.31(6) .
W4 O4 2.37(7) .
W5 O25 1.66(3) .
W5 O50 1.86(3) .
W5 O20 1.90(3) 3_655
W5 O10 1.91(3) .
W5 O23 1.96(4) 3_655
W5 O4 2.32(6) 3_655
W5 O3 2.36(6) .
W7 O29 1.68(3) .
W7 O11 1.86(3) .
W7 O8 1.90(3) 3_655
W7 O27 1.90(3) .
W7 O18 1.92(3) .
W7 O1 2.37(7) .
W7 O2 2.37(6) 3_655
W8 O21 1.65(3) .
W8 O26 1.86(3) .
W8 O11 1.86(3) 3_655
W8 O19 1.89(3) .
W8 O50 1.91(3) .
W8 O2 2.29(6) .
W8 O3 2.41(6) .
Ge1 O3 1.71(6) 3_655
Ge1 O3 1.71(6) .
Ge1 O4 1.73(6) 3_655
Ge1 O4 1.73(6) .
Ge1 O1 1.75(7) .
Ge1 O1 1.75(7) 3_655
Ge1 O2 1.78(7) .
Ge1 O2 1.78(7) 3_655
Cu1 O31 1.90(3) .
Cu1 O32 1.96(3) .
Cu1 N2 1.97(3) .
Cu1 N1 1.98(3) .
Cu2 O30 1.94(3) 1_545
Cu2 N3 1.98(3) .
Cu2 N4 1.99(3) .
Cu2 Cl1 2.240(12) 3_755
Cl1 Cu2 2.240(12) 3_755
O2 W7 2.37(6) 3_655
O4 W5 2.32(6) 3_655
O8 W7 1.90(3) 3_655
O11 W8 1.86(3) 3_655
O20 W5 1.90(3) 3_655
O23 W5 1.96(4) 3_655
O30 C28 1.20(4) .
O30 Cu2 1.94(3) 1_565
O31 C28 1.31(4) .
O32 C26 1.15(4) .
N1 C1 1.30(5) .
N1 C5 1.46(5) .
N2 C10 1.30(5) .
N2 C6 1.31(4) .
N3 C11 1.31(6) .
N3 C15 1.39(5) .
N4 C20 1.31(5) .
N4 C16 1.41(5) .
C1 C2 1.29(6) .
C1 H1 0.9300 .
C2 C3 1.33(6) .
C2 H2 0.9300 .
C3 C4 1.40(6) .
C3 H3 0.9300 .
C4 C5 1.37(5) .
C4 H4 0.9300 .
C5 C6 1.37(5) .
C6 C7 1.45(5) .
C7 C8 1.28(6) .
C7 H7 0.9300 .
C8 C9 1.38(6) .
C8 H8 0.9300 .
C9 C10 1.39(5) .
C9 H9 0.9300 .
C10 H10 0.9300 .
C11 C12 1.33(6) .
C11 H11 0.9300 .
C12 C13 1.31(6) .
C12 H12 0.9300 .
C13 C14 1.34(6) .
C13 H13 0.9300 .
C14 C15 1.48(6) .
C14 H14 0.9300 .
C15 C16 1.38(5) .
C16 C17 1.39(6) .
C17 C18 1.37(7) .
C17 H17 0.9300 .
C18 C19 1.30(7) .
C18 H18 0.9300 .
C19 C20 1.42(6) .
C19 H19 0.9300 .
C20 H20 0.9300 .
C22 C27 1.36(5) .
C22 C23 1.36(6) .
C22 H22 0.9300 .
C23 C24 1.39(7) .
C23 H23 0.9300 .
C24 N5 1.38(5) .
N5 C26 1.40(5) .
C26 C27 1.46(5) .
C27 C28 1.45(5) .

loop_
_geom_torsion_atom_site_label_1
_geom_torsion_atom_site_label_2
_geom_torsion_atom_site_label_3
_geom_torsion_atom_site_label_4
_geom_torsion
_geom_torsion_site_symmetry_1
_geom_torsion_site_symmetry_4
O3 Ge1 O1 W2 58(4) 3_655 .
O3 Ge1 O1 W2 -122(4) . .
O4 Ge1 O1 W2 -179(3) 3_655 .
O4 Ge1 O1 W2 1(3) . .
O2 Ge1 O1 W2 -60(4) . .
O2 Ge1 O1 W2 120(4) 3_655 .
O3 Ge1 O1 W1 180(3) 3_655 .
O3 Ge1 O1 W1 0(3) . .
O4 Ge1 O1 W1 -57(4) 3_655 .
O4 Ge1 O1 W1 123(4) . .
O2 Ge1 O1 W1 62(4) . .
O2 Ge1 O1 W1 -118(4) 3_655 .
O3 Ge1 O1 W7 -62(4) 3_655 .
O3 Ge1 O1 W7 118(4) . .
O4 Ge1 O1 W7 62(4) 3_655 .
O4 Ge1 O1 W7 -118(4) . .
O2 Ge1 O1 W7 -180(3) . .
O2 Ge1 O1 W7 0(3) 3_655 .
O3 Ge1 O2 W8 179(3) 3_655 .
O3 Ge1 O2 W8 -1(3) . .
O4 Ge1 O2 W8 57(4) 3_655 .
O4 Ge1 O2 W8 -123(4) . .
O1 Ge1 O2 W8 -62(4) . .
O1 Ge1 O2 W8 118(4) 3_655 .
O3 Ge1 O2 W4 -58(4) 3_655 .
O3 Ge1 O2 W4 122(4) . .
O4 Ge1 O2 W4 -180(3) 3_655 .
O4 Ge1 O2 W4 0(3) . .
O1 Ge1 O2 W4 62(4) . .
O1 Ge1 O2 W4 -118(4) 3_655 .
O3 Ge1 O2 W7 61(4) 3_655 3_655
O3 Ge1 O2 W7 -119(4) . 3_655
O4 Ge1 O2 W7 -61(4) 3_655 3_655
O4 Ge1 O2 W7 119(4) . 3_655
O1 Ge1 O2 W7 -180(3) . 3_655
O1 Ge1 O2 W7 0(3) 3_655 3_655
O4 Ge1 O3 W1 122(4) 3_655 .
O4 Ge1 O3 W1 -58(4) . .
O1 Ge1 O3 W1 0(3) . .
O1 Ge1 O3 W1 -180(3) 3_655 .
O2 Ge1 O3 W1 -118(4) . .
O2 Ge1 O3 W1 62(4) 3_655 .
O4 Ge1 O3 W5 -3(3) 3_655 .
O4 Ge1 O3 W5 177(3) . .
O1 Ge1 O3 W5 -125(4) . .
O1 Ge1 O3 W5 55(4) 3_655 .
O2 Ge1 O3 W5 117(4) . .
O2 Ge1 O3 W5 -63(4) 3_655 .
O4 Ge1 O3 W8 -119(4) 3_655 .
O4 Ge1 O3 W8 61(4) . .
O1 Ge1 O3 W8 119(4) . .
O1 Ge1 O3 W8 -61(4) 3_655 .
O2 Ge1 O3 W8 1(3) . .
O2 Ge1 O3 W8 -179(3) 3_655 .
O3 Ge1 O4 W5 -3(3) 3_655 3_655
O3 Ge1 O4 W5 177(3) . 3_655
O1 Ge1 O4 W5 120(4) . 3_655
O1 Ge1 O4 W5 -60(4) 3_655 3_655
O2 Ge1 O4 W5 -123(4) . 3_655
O2 Ge1 O4 W5 57(4) 3_655 3_655
O3 Ge1 O4 W2 -124(4) 3_655 .
O3 Ge1 O4 W2 56(4) . .
O1 Ge1 O4 W2 -1(3) . .
O1 Ge1 O4 W2 179(3) 3_655 .
O2 Ge1 O4 W2 116(4) . .
O2 Ge1 O4 W2 -64(4) 3_655 .
O3 Ge1 O4 W4 119(4) 3_655 .
O3 Ge1 O4 W4 -61(4) . .
O1 Ge1 O4 W4 -118(4) . .
O1 Ge1 O4 W4 62(4) 3_655 .
O2 Ge1 O4 W4 0(3) . .
O2 Ge1 O4 W4 180(3) 3_655 .
O24 W4 O8 W7 -155(3) . 3_655
O19 W4 O8 W7 -53(3) . 3_655
O14 W4 O8 W7 23(7) . 3_655
O23 W4 O8 W7 108(3) . 3_655
O2 W4 O8 W7 3(3) . 3_655
O4 W4 O8 W7 43(4) . 3_655
O34 W1 O10 W5 151(3) . .
O27 W1 O10 W5 -107(3) . .
O17 W1 O10 W5 -31(6) . .
O26 W1 O10 W5 51(3) . .
O3 W1 O10 W5 -8(3) . .
O1 W1 O10 W5 -44(3) . .
O29 W7 O11 W8 140(3) . 3_655
O8 W7 O11 W8 39(3) 3_655 3_655
O27 W7 O11 W8 -42(5) . 3_655
O18 W7 O11 W8 -120(3) . 3_655
O1 W7 O11 W8 -57(4) . 3_655
O2 W7 O11 W8 -15(3) 3_655 3_655
O33 W2 O17 W1 -162(3) . .
O20 W2 O17 W1 8(6) . .
O18 W2 O17 W1 -64(3) . .
O14 W2 O17 W1 100(3) . .
O1 W2 O17 W1 0(3) . .
O4 W2 O17 W1 35(3) . .
O24 W4 O19 W8 151(3) . .
O8 W4 O19 W8 50(3) . .
O14 W4 O19 W8 -110(3) . .
O23 W4 O19 W8 -37(6) . .
O2 W4 O19 W8 -8(3) . .
O4 W4 O19 W8 -46(3) . .
O21 W8 O19 W4 -150(3) . .
O26 W8 O19 W4 109(3) . .
O11 W8 O19 W4 -46(3) 3_655 .
O50 W8 O19 W4 27(6) . .
O2 W8 O19 W4 8(3) . .
O3 W8 O19 W4 47(3) . .
O33 W2 O20 W5 -149(3) . 3_655
O17 W2 O20 W5 41(6) . 3_655
O18 W2 O20 W5 113(3) . 3_655
O14 W2 O20 W5 -51(3) . 3_655
O1 W2 O20 W5 49(4) . 3_655
O4 W2 O20 W5 10(3) . 3_655
O21 W8 O26 W1 154(2) . .
O11 W8 O26 W1 -24(5) 3_655 .
O19 W8 O26 W1 -106(3) . .
O50 W8 O26 W1 49(3) . .
O2 W8 O26 W1 -48(3) . .
O3 W8 O26 W1 -8(3) . .
O34 W1 O27 W7 -156(3) . .
O10 W1 O27 W7 104(3) . .
O17 W1 O27 W7 -56(3) . .
O26 W1 O27 W7 19(6) . .
O3 W1 O27 W7 43(3) . .
O1 W1 O27 W7 4(3) . .
O25 W5 O50 W8 152(3) . .
O20 W5 O50 W8 -103(3) 3_655 .
O10 W5 O50 W8 51(3) . .
O23 W5 O50 W8 -30(6) 3_655 .
O4 W5 O50 W8 -44(3) 3_655 .
O3 W5 O50 W8 -6(3) . .
C5 N1 C1 C2 1(6) . .
Cu1 N1 C1 C2 -174(3) . .
N1 C1 C2 C3 -7(7) . .
C1 C2 C3 C4 8(7) . .
C2 C3 C4 C5 -4(7) . .
C3 C4 C5 C6 178(4) . .
C3 C4 C5 N1 -1(6) . .
C1 N1 C5 C6 -176(4) . .
Cu1 N1 C5 C6 0(4) . .
C1 N1 C5 C4 3(5) . .
Cu1 N1 C5 C4 179(3) . .
C10 N2 C6 C5 177(3) . .
Cu1 N2 C6 C5 3(4) . .
C10 N2 C6 C7 -7(5) . .
Cu1 N2 C6 C7 -180(3) . .
C4 C5 C6 N2 179(4) . .
N1 C5 C6 N2 -2(5) . .
C4 C5 C6 C7 2(7) . .
N1 C5 C6 C7 -179(3) . .
N2 C6 C7 C8 8(6) . .
C5 C6 C7 C8 -175(4) . .
C6 C7 C8 C9 -8(7) . .
C7 C8 C9 C10 6(7) . .
C6 N2 C10 C9 5(6) . .
Cu1 N2 C10 C9 177(3) . .
C8 C9 C10 N2 -5(6) . .
C15 N3 C11 C12 -3(6) . .
Cu2 N3 C11 C12 175(3) . .
N3 C11 C12 C13 4(7) . .
C11 C12 C13 C14 -6(7) . .
C12 C13 C14 C15 5(7) . .
C11 N3 C15 C16 -179(4) . .
Cu2 N3 C15 C16 3(4) . .
C11 N3 C15 C14 2(5) . .
Cu2 N3 C15 C14 -176(3) . .
C13 C14 C15 C16 178(4) . .
C13 C14 C15 N3 -4(6) . .
N3 C15 C16 C17 -175(4) . .
C14 C15 C16 C17 4(7) . .
N3 C15 C16 N4 0(5) . .
C14 C15 C16 N4 179(4) . .
C20 N4 C16 C15 -177(3) . .
Cu2 N4 C16 C15 -3(4) . .
C20 N4 C16 C17 -2(5) . .
Cu2 N4 C16 C17 172(3) . .
C15 C16 C17 C18 176(4) . .
N4 C16 C17 C18 2(6) . .
C16 C17 C18 C19 1(7) . .
C17 C18 C19 C20 -3(7) . .
C16 N4 C20 C19 0(6) . .
Cu2 N4 C20 C19 -173(3) . .
C18 C19 C20 N4 2(7) . .
C27 C22 C23 C24 -5(7) . .
C22 C23 C24 N5 4(6) . .
C23 C24 N5 C26 -4(6) . .
Cu1 O32 C26 N5 163(2) . .
Cu1 O32 C26 C27 -21(6) . .
C24 N5 C26 O32 -179(4) . .
C24 N5 C26 C27 4(5) . .
C23 C22 C27 C28 178(4) . .
C23 C22 C27 C26 4(6) . .
O32 C26 C27 C22 180(4) . .
N5 C26 C27 C22 -4(5) . .
O32 C26 C27 C28 6(6) . .
N5 C26 C27 C28 -178(3) . .
Cu2 O30 C28 O31 24(7) 1_565 .
Cu2 O30 C28 C27 -157(3) 1_565 .
Cu1 O31 C28 O30 -171(3) . .
Cu1 O31 C28 C27 10(5) . .
C22 C27 C28 O30 8(6) . .
C26 C27 C28 O30 -179(4) . .
C22 C27 C28 O31 -173(4) . .
C26 C27 C28 O31 1(5) . .
